data_7006432
loop_
_publ_author_name
'Chisholm, M. H.'
'Galucci, J.'
'Krempner, C.'
'Wiggenhorn, C.'

_publ_section_title
;
 Comments on the ring-opening polymerization of morpholine-2,5-dione
 derivatives by various metal catalysts and characterization of the
 products formed in the reactions involving R2SnX2, where X = OPr(i)
 and NMe2 and R = Bu(n), Ph and p-Me2NC6H4.
;
_journal_issue 6
_journal_name_full 'Dalton transactions (Cambridge, England : 2003)'
_journal_page_first 846
_journal_page_last 851
_journal_paper_doi 10.1039/b510580c
_journal_year 2006
_chemical_absolute_configuration syn
_chemical_formula_moiety 'C6 H9 N O3'
_chemical_formula_sum 'C6 H9 N O3'
_chemical_formula_weight 143.14
_chemical_name_systematic
;
?
;
_space_group_IT_number 19
_symmetry_cell_setting orthorhombic
_symmetry_space_group_name_Hall 'P 2ac 2ab'
_symmetry_space_group_name_H-M 'P 21 21 21'
_atom_sites_solution_hydrogens geom
_atom_sites_solution_primary direct
_atom_sites_solution_secondary difmap
_audit_creation_method SHELXL-93
_cell_angle_alpha 90.00
_cell_angle_beta 90.00
_cell_angle_gamma 90.00
_cell_formula_units_Z 4
_cell_length_a 5.0120(10)
_cell_length_b 7.4610(10)
_cell_length_c 18.660(4)
_cell_measurement_temperature 200(2)
_cell_volume 697.8(2)
_computing_cell_refinement 'DENZO-SMN (Otwinowski & Minor, 1997)'
_computing_data_collection 'COLLECT (Nonius, 1999)'
_computing_data_reduction 'DENZO-SMN (Otwinowski & Minor, 1997)'
_computing_structure_refinement 'SHELXL-93 (Sheldrick, 1993)'
_computing_structure_solution 'SHELXS-86 (Sheldrick, 1990)'
_diffrn_ambient_temperature 200(2)
_diffrn_measurement_device 'Nonius Kappa CCD'
_diffrn_measurement_method 'phi and omega scans with kappa offsets'
_diffrn_radiation_monochromator graphite
_diffrn_radiation_source 'fine-focus sealed tube'
_diffrn_radiation_type MoK\a
_diffrn_radiation_wavelength 0.71073
_diffrn_reflns_av_R_equivalents 0.032
_diffrn_reflns_limit_h_max 6
_diffrn_reflns_limit_h_min -6
_diffrn_reflns_limit_k_max 9
_diffrn_reflns_limit_k_min -9
_diffrn_reflns_limit_l_max 24
_diffrn_reflns_limit_l_min -23
_diffrn_reflns_number 10691
_diffrn_reflns_theta_max 27.46
_diffrn_reflns_theta_min 2.18
_exptl_absorpt_coefficient_mu 0.110
_exptl_absorpt_correction_type none
_exptl_crystal_colour colorless
_exptl_crystal_density_diffrn 1.363
_exptl_crystal_description rod
_exptl_crystal_F_000 304
_exptl_crystal_size_max 0.35
_exptl_crystal_size_mid 0.19
_exptl_crystal_size_min 0.15
_refine_diff_density_max 0.198
_refine_diff_density_min -0.225
_refine_diff_density_rms 0.058
_refine_ls_extinction_method none
_refine_ls_goodness_of_fit_all 1.156
_refine_ls_goodness_of_fit_obs 0.925
_refine_ls_hydrogen_treatment mixed
_refine_ls_matrix_type full
_refine_ls_number_parameters 97
_refine_ls_number_reflns 1603
_refine_ls_number_restraints 0
_refine_ls_restrained_S_all 1.156
_refine_ls_restrained_S_obs 0.925
_refine_ls_R_factor_all 0.0487
_refine_ls_R_factor_obs 0.0361
_refine_ls_shift/esd_max 0.022
_refine_ls_shift/esd_mean 0.002
_refine_ls_structure_factor_coef Fsqd
_refine_ls_weighting_details 'w=1/[\s^2^(Fo^2^)+(0.0618P)^2^+0.1107P] where P=(Fo^2^+2Fc^2^)/3'
_refine_ls_weighting_scheme calc
_refine_ls_wR_factor_all 0.1191
_refine_ls_wR_factor_obs 0.0875
_reflns_number_gt 1368
_reflns_number_total 1603
_reflns_threshold_expression >2sigma(I)
_cod_data_source_file b510580c.txt
_cod_data_source_block Chisholm1234
_cod_database_code 7006432

loop_
_symmetry_equiv_pos_as_xyz
'x, y, z'
'-x+1/2, -y, z+1/2'
'x+1/2, -y+1/2, -z'
'-x, y+1/2, -z+1/2'

loop_
_atom_site_aniso_label
_atom_site_aniso_U_11
_atom_site_aniso_U_22
_atom_site_aniso_U_33
_atom_site_aniso_U_23
_atom_site_aniso_U_13
_atom_site_aniso_U_12
O1 0.0271(7) 0.0321(7) 0.0323(7) -0.0020(6) 0.0051(6) -0.0047(6)
O2 0.0373(8) 0.0443(9) 0.0328(7) -0.0057(7) 0.0116(7) 0.0028(8)
O3 0.0511(9) 0.0293(8) 0.0242(7) -0.0040(6) 0.0042(6) 0.0056(7)
N 0.0372(9) 0.0222(8) 0.0197(7) 0.0015(6) 0.0055(7) -0.0035(8)
C1 0.0294(9) 0.0293(10) 0.0217(9) 0.0035(8) 0.0007(8) 0.0012(9)
C2 0.0283(9) 0.0260(9) 0.0197(8) 0.0008(7) 0.0015(8) -0.0013(8)
C3 0.0283(9) 0.0212(9) 0.0246(8) 0.0003(7) 0.0002(8) 0.0045(8)
C4 0.0288(10) 0.0234(10) 0.0267(9) 0.0009(8) -0.0007(8) 0.0004(8)
C5 0.0512(13) 0.0308(11) 0.0333(10) -0.0082(9) 0.0039(10) -0.0069(11)
C6 0.0433(12) 0.0331(11) 0.0482(12) -0.0052(10) -0.0036(11) -0.0108(11)

loop_
_atom_site_label
_atom_site_type_symbol
_atom_site_fract_x
_atom_site_fract_y
_atom_site_fract_z
_atom_site_U_iso_or_equiv
_atom_site_thermal_displace_type
_atom_site_occupancy
_atom_site_calc_flag
_atom_site_refinement_flags
_atom_site_disorder_group
O1 O 0.0601(3) 0.7290(2) 0.90909(6) 0.0305(3) Uani 1 d . .
O2 O 0.0359(3) 0.9446(2) 0.98882(7) 0.0381(4) Uani 1 d . .
O3 O 0.3968(3) 0.7211(2) 0.74323(6) 0.0349(4) Uani 1 d . .
N N 0.4387(3) 0.9129(2) 0.83633(8) 0.0264(4) Uani 1 d . .
H1N H 0.5145(45) 0.9955(31) 0.8066(12) 0.040(6) Uiso 1 d . .
C1 C 0.1598(4) 0.8751(3) 0.94117(9) 0.0268(4) Uani 1 d . .
C2 C 0.4250(4) 0.9426(2) 0.91377(9) 0.0246(4) Uani 1 d . .
H2 H 0.5699 0.8712 0.93704 0.030 Uiso 1 calc R .
C3 C 0.3633(4) 0.7589(2) 0.80689(9) 0.0247(4) Uani 1 d . .
C4 C 0.2281(4) 0.6311(3) 0.85840(10) 0.0263(4) Uani 1 d . .
H4 H 0.3680 0.5643 0.88570 0.032 Uiso 1 calc R .
C5 C 0.4689(5) 1.1380(3) 0.93133(11) 0.0384(5) Uani 1 d . .
H5A H 0.4624 1.1547 0.9834 0.058 Uiso 1 calc R .
H5B H 0.3291 1.2102 0.9087 0.058 Uiso 1 calc R .
H5C H 0.6438 1.1757 0.9133 0.058 Uiso 1 calc R .
C6 C 0.0479(5) 0.4981(3) 0.82173(12) 0.0415(6) Uani 1 d . .
H6A H 0.1555 0.4161 0.7926 0.062 Uiso 1 calc R .
H6B H -0.0782 0.5621 0.7908 0.062 Uiso 1 calc R .
H6C H -0.0508 0.4297 0.8579 0.062 Uiso 1 calc R .

loop_
_atom_type_symbol
_atom_type_description
_atom_type_scat_dispersion_real
_atom_type_scat_dispersion_imag
_atom_type_scat_source
C C 0.0033 0.0016 'International Tables Vol C Tables 4.2.6.8 and 6.1.1.4'
H H 0.0000 0.0000 'International Tables Vol C Tables 4.2.6.8 and 6.1.1.4'
O O 0.0106 0.0060 'International Tables Vol C Tables 4.2.6.8 and 6.1.1.4'
N N 0.0061 0.0033 'International Tables Vol C Tables 4.2.6.8 and 6.1.1.4'

loop_
_geom_angle_atom_site_label_1
_geom_angle_atom_site_label_2
_geom_angle_atom_site_label_3
_geom_angle
_geom_angle_site_symmetry_1
_geom_angle_site_symmetry_3
_geom_angle_publ_flag
C1 O1 C4 118.7(2) . . ?
C3 N C2 121.7(2) . . ?
C3 N H1N 116.9(14) . . ?
C2 N H1N 121.1(14) . . ?
O2 C1 O1 119.2(2) . . ?
O2 C1 C2 124.1(2) . . ?
O1 C1 C2 116.6(2) . . ?
N C2 C1 109.0(2) . . ?
N C2 C5 110.7(2) . . ?
C1 C2 C5 112.1(2) . . ?
N C2 H2 108.3 . . ?
C1 C2 H2 108.3 . . ?
C5 C2 H2 108.3 . . ?
O3 C3 N 123.9(2) . . ?
O3 C3 C4 121.9(2) . . ?
N C3 C4 114.2(2) . . ?
O1 C4 C6 106.1(2) . . ?
O1 C4 C3 110.8(2) . . ?
C6 C4 C3 113.3(2) . . ?
O1 C4 H4 108.9 . . ?
C6 C4 H4 108.9 . . ?
C3 C4 H4 108.9 . . ?
C2 C5 H5A 109.5 . . ?
C2 C5 H5B 109.5 . . ?
H5A C5 H5B 109.5 . . ?
C2 C5 H5C 109.5 . . ?
H5A C5 H5C 109.5 . . ?
H5B C5 H5C 109.5 . . ?
C4 C6 H6A 109.5 . . ?
C4 C6 H6B 109.5 . . ?
H6A C6 H6B 109.5 . . ?
C4 C6 H6C 109.5 . . ?
H6A C6 H6C 109.5 . . ?
H6B C6 H6C 109.5 . . ?

loop_
_geom_bond_atom_site_label_1
_geom_bond_atom_site_label_2
_geom_bond_distance
_geom_bond_site_symmetry_2
_geom_bond_publ_flag
O1 C1 1.340(2) . ?
O1 C4 1.462(2) . ?
O2 C1 1.202(2) . ?
O3 C3 1.232(2) . ?
N C3 1.329(2) . ?
N C2 1.464(2) . ?
N H1N 0.91(2) . ?
C1 C2 1.511(3) . ?
C2 C5 1.510(3) . ?
C2 H2 1.00 . ?
C3 C4 1.514(3) . ?
C4 C6 1.506(3) . ?
C4 H4 1.00 . ?
C5 H5A 0.98 . ?
C5 H5B 0.98 . ?
C5 H5C 0.98 . ?
C6 H6A 0.98 . ?
C6 H6B 0.98 . ?
C6 H6C 0.98 . ?

loop_
_geom_torsion_atom_site_label_1
_geom_torsion_atom_site_label_2
_geom_torsion_atom_site_label_3
_geom_torsion_atom_site_label_4
_geom_torsion
_geom_torsion_site_symmetry_1
_geom_torsion_site_symmetry_2
_geom_torsion_site_symmetry_3
_geom_torsion_site_symmetry_4
_geom_torsion_publ_flag
C4 O1 C1 O2 -171.5(2) . . . . ?
C4 O1 C1 C2 8.9(2) . . . . ?
C3 N C2 C1 -44.9(2) . . . . ?
C3 N C2 C5 -168.7(2) . . . . ?
O2 C1 C2 N -144.5(2) . . . . ?
O1 C1 C2 N 35.0(2) . . . . ?
O2 C1 C2 C5 -21.6(3) . . . . ?
O1 C1 C2 C5 158.0(2) . . . . ?
C2 N C3 O3 -172.2(2) . . . . ?
C2 N C3 C4 8.3(3) . . . . ?
C1 O1 C4 C6 -169.7(2) . . . . ?
C1 O1 C4 C3 -46.4(2) . . . . ?
O3 C3 C4 O1 -142.4(2) . . . . ?
N C3 C4 O1 37.0(2) . . . . ?
O3 C3 C4 C6 -23.4(3) . . . . ?
N C3 C4 C6 156.1(2) . . . . ?

loop_
_cod_related_entry_id
_cod_related_entry_database
_cod_related_entry_code
1 ChemSpider 9291301
